data_7050541
loop_
_publ_author_name
'Tong, Ming-Liang'
'Ru, Jie'
'Wu, Yin-Miao'
'Chen, Xiao-Ming'
'Chang, Ho-Chol'
'Mochizuki, K.'
'Kitagawa, S.'

_publ_section_title
;
 Cation-templated construction of three-dimensional \a-Po cubic-type
 [M(dca)3]-- networks. Syntheses, structures and magnetic properties of
 A[M(dca)3] (dca&#x2009;=&#x2009;dicyanamide; for
 A&#x2009;=&#x2009;benzyltributylammonium, M&#x2009;=&#x2009;Mn2+,
 Co2+; for A&#x2009;=&#x2009;benzyltriethylammonium,
 M&#x2009;=&#x2009;Mn2+, Fe2+)
;
_journal_issue 5
_journal_name_full 'New Journal of Chemistry'
_journal_page_first 779
_journal_paper_doi 10.1039/b300760j
_journal_volume 27
_journal_year 2003
_chemical_formula_sum 'C25 H34 Mn N10'
_chemical_formula_weight 529.56
_chemical_name_systematic
;
?
;
_space_group_IT_number 62
_symmetry_cell_setting orthorhombic
_symmetry_space_group_name_Hall '-P 2ac 2n'
_symmetry_space_group_name_H-M 'P n m a'
_atom_sites_solution_hydrogens geom
_atom_sites_solution_primary direct
_atom_sites_solution_secondary difmap
_audit_creation_method SHELXL-97
_cell_angle_alpha 90.00
_cell_angle_beta 90.00
_cell_angle_gamma 90.00
_cell_formula_units_Z 4
_cell_length_a 12.654(6)
_cell_length_b 17.650(7)
_cell_length_c 12.543(6)
_cell_measurement_reflns_used 25
_cell_measurement_temperature 293(2)
_cell_measurement_theta_max 18
_cell_measurement_theta_min 12
_cell_volume 2801(2)
_computing_cell_refinement 'XSCANS (Siemens, 1990)'
_computing_data_collection 'XSCANS (Siemens, 1990)'
_computing_data_reduction 'XSCANS (Siemens, 1990)'
_computing_molecular_graphics 'ORTEP-II (Johnson, 1976)'
_computing_publication_material 'SHELXL-97 (Sheldrick, 1997)'
_computing_structure_refinement 'SHELXL-97 (Sheldrick, 1997)'
_computing_structure_solution 'SHELXS-97 (Sheldrick, 1997)'
_diffrn_ambient_temperature 293(2)
_diffrn_measured_fraction_theta_full 0.923
_diffrn_measured_fraction_theta_max 0.923
_diffrn_measurement_device_type 'Siemens R3m'
_diffrn_measurement_method \w-scans
_diffrn_radiation_monochromator graphite
_diffrn_radiation_source 'fine-focus sealed tube'
_diffrn_radiation_type MoK\a
_diffrn_radiation_wavelength 0.71073
_diffrn_reflns_av_R_equivalents 0.0955
_diffrn_reflns_av_sigmaI/netI 0.0274
_diffrn_reflns_limit_h_max 16
_diffrn_reflns_limit_h_min 0
_diffrn_reflns_limit_k_max 23
_diffrn_reflns_limit_k_min -1
_diffrn_reflns_limit_l_max 16
_diffrn_reflns_limit_l_min 0
_diffrn_reflns_number 3710
_diffrn_reflns_theta_full 27.98
_diffrn_reflns_theta_max 27.98
_diffrn_reflns_theta_min 2.29
_diffrn_standards_interval_count 200
_diffrn_standards_number 2
_exptl_absorpt_coefficient_mu 0.503
_exptl_crystal_colour Colourless
_exptl_crystal_density_diffrn 1.256
_exptl_crystal_density_method 'not measured'
_exptl_crystal_description block
_exptl_crystal_F_000 1116
_exptl_crystal_size_max 0.50
_exptl_crystal_size_mid 0.40
_exptl_crystal_size_min 0.20
_refine_diff_density_max 0.408
_refine_diff_density_min -0.607
_refine_diff_density_rms 0.084
_refine_ls_extinction_coef 0.060(4)
_refine_ls_extinction_expression Fc^*^=kFc[1+0.001xFc^2^\l^3^/sin(2\q)]^-1/4^
_refine_ls_extinction_method SHELXL
_refine_ls_goodness_of_fit_ref 1.042
_refine_ls_hydrogen_treatment constr
_refine_ls_matrix_type full
_refine_ls_number_parameters 179
_refine_ls_number_reflns 3493
_refine_ls_number_restraints 0
_refine_ls_restrained_S_all 1.042
_refine_ls_R_factor_all 0.0813
_refine_ls_R_factor_gt 0.0597
_refine_ls_shift/su_max 0.000
_refine_ls_shift/su_mean 0.000
_refine_ls_structure_factor_coef Fsqd
_refine_ls_weighting_details 'w=1/[\s^2^(Fo^2^)+(0.1131P)^2^+0.7513P] where P=(Fo^2^+2Fc^2^)/3'
_refine_ls_weighting_scheme calc
_refine_ls_wR_factor_gt 0.1598
_refine_ls_wR_factor_ref 0.1785
_reflns_number_gt 2516
_reflns_number_total 3493
_reflns_threshold_expression >2sigma(I)
_cod_data_source_file b300760j.txt
_cod_data_source_block complex_1
_cod_depositor_comments
;
The following automatic conversions were performed:
'_symmetry_cell_setting' value 'Orthorhombic' changed to 'orthorhombic'
according to '/home/saulius/struct/CIF-dictionaries/cif_core.dic'
dictionary named 'cif_core.dic' version 2.4.1 from 2010-06-29.

Automatic conversion script
Id: cif_fix_enum 1527 2010-12-29 10:47:43Z saulius 

The following automatic conversions were performed:

'_refine_ls_weighting_scheme' value 'calc
w=1/[\s^2^(Fo^2^)+(0.1131P)^2^+0.7513P] where P=(Fo^2^+2Fc^2^)/3' was
changed to 'calc'. New tag '_refine_ls_weighting_details' was
created. The value of the new tag was set to
'w=1/[\s^2^(Fo^2^)+(0.1131P)^2^+0.7513P] where P=(Fo^2^+2Fc^2^)/3'.

Automatic conversion script
Id: cif_fix_values 3143 2015-03-26 13:38:13Z robertas 
;
_cod_original_sg_symbol_H-M pnma
_cod_database_code 7050541

loop_
_symmetry_equiv_pos_as_xyz
'x, y, z'
'-x+1/2, -y, z+1/2'
'-x, y+1/2, -z'
'x+1/2, -y+1/2, -z+1/2'
'-x, -y, -z'
'x-1/2, y, -z-1/2'
'x, -y-1/2, z'
'-x-1/2, y-1/2, z-1/2'

loop_
_atom_site_label
_atom_site_type_symbol
_atom_site_fract_x
_atom_site_fract_y
_atom_site_fract_z
_atom_site_U_iso_or_equiv
_atom_site_adp_type
_atom_site_occupancy
_atom_site_calc_flag
_atom_site_refinement_flags
_atom_site_disorder_assembly
_atom_site_disorder_group
Mn1 Mn 1.0000 0.5000 0.5000 0.0288(2) Uani 1 d S . .
N1 N 0.89837(18) 0.52204(15) 0.64734(18) 0.0486(6) Uani 1 d . . .
N2 N 0.8150(2) 0.5592(2) 0.8157(2) 0.0947(13) Uani 1 d . . .
N3 N 0.64947(18) 0.52562(15) 0.90551(17) 0.0490(6) Uani 1 d . . .
N4 N 0.9904(2) 0.62239(13) 0.4535(2) 0.0528(6) Uani 1 d . . .
N5 N 0.9725(3) 0.7500 0.3757(3) 0.0441(7) Uani 1 d S . .
N6 N 0.8453(2) 0.7500 0.0775(2) 0.0375(6) Uani 1 d S . .
C1 C 0.8542(2) 0.53638(17) 0.72454(19) 0.0454(6) Uani 1 d . . .
C2 C 0.72516(19) 0.53812(16) 0.85852(18) 0.0422(6) Uani 1 d . . .
C3 C 0.98212(19) 0.68391(14) 0.42275(19) 0.0370(5) Uani 1 d . . .
C4 C 0.8394(3) 0.7500 -0.0455(3) 0.0485(9) Uani 1 d S . .
H4A H 0.7997 0.7938 -0.0669 0.080 Uiso 1 d R . .
C5 C 0.9463(4) 0.7500 -0.1034(3) 0.0593(11) Uani 1 d S . .
H5A H 0.9864 0.7061 -0.0833 0.080 Uiso 1 d R . .
C6 C 0.9334(6) 0.7500 -0.2252(4) 0.0836(18) Uani 1 d S . .
H6A H 0.8942 0.7940 -0.2464 0.080 Uiso 1 d R . .
C7 C 1.0384(7) 0.7500 -0.2838(5) 0.115(3) Uani 1 d S . .
H7A H 1.0283 0.7500 -0.3597 0.080 Uiso 1 d SR . .
H7B H 1.0772 0.7944 -0.2633 0.080 Uiso 1 d R . .
C8 C 0.90605(19) 0.68095(13) 0.11912(19) 0.0381(5) Uani 1 d . . .
H8A H 0.8995 0.6799 0.1954 0.080 Uiso 1 d R . .
H8B H 0.9796 0.6874 0.1025 0.080 Uiso 1 d R . .
C9 C 0.8681(2) 0.60296(15) 0.0819(2) 0.0425(6) Uani 1 d . . .
H9A H 0.8891 0.5971 0.0087 0.080 Uiso 1 d R . .
H9B H 0.7928 0.5979 0.0868 0.080 Uiso 1 d R . .
C10 C 0.9271(2) 0.54255(15) 0.1470(2) 0.0467(6) Uani 1 d . . .
H10A H 0.9022 0.5473 0.2189 0.080 Uiso 1 d R . .
H10B H 1.0018 0.5518 0.1466 0.080 Uiso 1 d R . .
C11 C 0.9026(3) 0.46203(16) 0.1114(3) 0.0568(8) Uani 1 d . . .
H11A H 0.9376 0.4257 0.1561 0.080 Uiso 1 d R . .
H11B H 0.8278 0.4529 0.1126 0.080 Uiso 1 d R . .
H11C H 0.9282 0.4574 0.0397 0.080 Uiso 1 d R . .
C12 C 0.7307(3) 0.7500 0.1191(3) 0.0492(9) Uani 1 d S . .
H12A H 0.6950 0.7061 0.0917 0.080 Uiso 1 d R . .
C13 C 0.7207(3) 0.7500 0.2402(3) 0.0487(9) Uani 1 d S . .
C14 C 0.7162(2) 0.68161(19) 0.2973(3) 0.0628(8) Uani 1 d . . .
H14A H 0.7146 0.6348 0.2584 0.080 Uiso 1 d R . .
C15 C 0.7128(3) 0.6817(2) 0.4087(3) 0.0785(11) Uani 1 d . . .
H15A H 0.7112 0.6343 0.4463 0.080 Uiso 1 d R . .
C16 C 0.7121(4) 0.7500 0.4642(5) 0.0829(17) Uani 1 d S . .
H16A H 0.7121 0.7500 0.5407 0.080 Uiso 1 d SR . .

loop_
_atom_site_aniso_label
_atom_site_aniso_U_11
_atom_site_aniso_U_22
_atom_site_aniso_U_33
_atom_site_aniso_U_23
_atom_site_aniso_U_13
_atom_site_aniso_U_12
Mn1 0.0276(3) 0.0305(3) 0.0285(3) 0.00090(17) -0.00017(17) -0.00051(17)
N1 0.0404(12) 0.0660(14) 0.0393(11) -0.0044(11) 0.0065(10) 0.0011(11)
N2 0.0620(17) 0.163(3) 0.0589(16) -0.054(2) 0.0305(14) -0.056(2)
N3 0.0404(12) 0.0668(15) 0.0397(11) -0.0045(11) 0.0075(9) -0.0076(11)
N4 0.0693(17) 0.0330(12) 0.0560(15) 0.0047(11) -0.0047(11) 0.0023(10)
N5 0.0615(19) 0.0296(14) 0.0412(16) 0.000 -0.0078(14) 0.000
N6 0.0350(14) 0.0385(15) 0.0391(15) 0.000 -0.0085(12) 0.000
C1 0.0334(12) 0.0654(18) 0.0374(12) -0.0046(12) 0.0029(10) -0.0089(12)
C2 0.0368(12) 0.0570(16) 0.0329(11) -0.0117(11) 0.0032(10) -0.0077(11)
C3 0.0376(11) 0.0360(12) 0.0373(11) -0.0057(10) -0.0022(9) -0.0019(9)
C4 0.061(2) 0.047(2) 0.0380(19) 0.000 -0.0147(18) 0.000
C5 0.080(3) 0.058(3) 0.040(2) 0.000 0.001(2) 0.000
C6 0.141(6) 0.066(3) 0.044(2) 0.000 -0.003(3) 0.000
C7 0.202(8) 0.093(5) 0.049(3) 0.000 0.043(4) 0.000
C8 0.0358(11) 0.0416(13) 0.0369(11) 0.0017(10) -0.0056(9) 0.0028(10)
C9 0.0452(13) 0.0425(13) 0.0399(13) -0.0032(11) -0.0018(10) -0.0002(11)
C10 0.0572(16) 0.0432(14) 0.0397(12) 0.0028(11) 0.0007(11) -0.0013(12)
C11 0.0615(18) 0.0432(16) 0.0656(18) -0.0038(14) 0.0122(15) -0.0002(13)
C12 0.0324(17) 0.054(2) 0.061(2) 0.000 -0.0058(16) 0.000
C13 0.0301(16) 0.055(2) 0.061(2) 0.000 0.0061(16) 0.000
C14 0.0487(16) 0.0616(19) 0.078(2) 0.0065(16) 0.0139(15) -0.0067(14)
C15 0.060(2) 0.096(3) 0.080(2) 0.021(2) 0.0238(18) -0.0023(19)
C16 0.057(3) 0.130(6) 0.061(3) 0.000 0.021(2) 0.000

loop_
_atom_type_symbol
_atom_type_description
_atom_type_scat_dispersion_real
_atom_type_scat_dispersion_imag
_atom_type_scat_source
C C 0.0033 0.0016 'International Tables Vol C Tables 4.2.6.8 and 6.1.1.4'
H H 0.0000 0.0000 'International Tables Vol C Tables 4.2.6.8 and 6.1.1.4'
N N 0.0061 0.0033 'International Tables Vol C Tables 4.2.6.8 and 6.1.1.4'
Mn Mn 0.3368 0.7283 'International Tables Vol C Tables 4.2.6.8 and 6.1.1.4'

loop_
_geom_angle_atom_site_label_1
_geom_angle_atom_site_label_2
_geom_angle_atom_site_label_3
_geom_angle
_geom_angle_site_symmetry_1
_geom_angle_site_symmetry_3
_geom_angle_publ_flag
N4 Mn1 N4 180.0 . 5_766 ?
N4 Mn1 N3 89.39(10) . 6_657 ?
N4 Mn1 N3 90.61(9) 5_766 6_657 ?
N4 Mn1 N3 90.61(10) . 2_664 ?
N4 Mn1 N3 89.39(10) 5_766 2_664 ?
N3 Mn1 N3 180.0 6_657 2_664 ?
N4 Mn1 N1 90.92(10) . . ?
N4 Mn1 N1 89.08(10) 5_766 . ?
N3 Mn1 N1 90.73(9) 6_657 . ?
N3 Mn1 N1 89.27(9) 2_664 . ?
N4 Mn1 N1 89.08(10) . 5_766 ?
N4 Mn1 N1 90.92(10) 5_766 5_766 ?
N3 Mn1 N1 89.27(9) 6_657 5_766 ?
N3 Mn1 N1 90.73(9) 2_664 5_766 ?
N1 Mn1 N1 180.0 . 5_766 ?
N4 Mn1 Mn1 15.43(7) . ? ?
N4 Mn1 Mn1 164.57(7) 5_766 ? ?
N3 Mn1 Mn1 78.55(7) 6_657 ? ?
N3 Mn1 Mn1 101.45(7) 2_664 ? ?
N1 Mn1 Mn1 80.20(7) . ? ?
N1 Mn1 Mn1 99.80(7) 5_766 ? ?
N4 Mn1 Mn1 77.18(7) . ? ?
N4 Mn1 Mn1 102.82(7) 5_766 ? ?
N3 Mn1 Mn1 162.98(6) 6_657 ? ?
N3 Mn1 Mn1 17.02(6) 2_664 ? ?
N1 Mn1 Mn1 99.77(7) . ? ?
N1 Mn1 Mn1 80.23(7) 5_766 ? ?
Mn1 Mn1 Mn1 90.0 ? ? ?
N4 Mn1 Mn1 98.33(7) . ? ?
N4 Mn1 Mn1 81.67(7) 5_766 ? ?
N3 Mn1 Mn1 102.91(7) 6_657 ? ?
N3 Mn1 Mn1 77.09(7) 2_664 ? ?
N1 Mn1 Mn1 14.27(6) . ? ?
N1 Mn1 Mn1 165.73(6) 5_766 ? ?
Mn1 Mn1 Mn1 90.0 ? ? ?
Mn1 Mn1 Mn1 89.50(4) ? ? ?
C1 N1 Mn1 174.4(2) . . ?
C1 N2 C2 126.7(3) . . ?
C2 N3 Mn1 179.4(2) . ? ?
C3 N4 Mn1 175.1(2) . . ?
C3 N5 C3 125.4(3) 7_575 . ?
C8 N6 C8 105.3(2) 7_575 . ?
C8 N6 C12 110.87(18) 7_575 . ?
C8 N6 C12 110.87(18) . . ?
C8 N6 C4 111.40(17) 7_575 . ?
C8 N6 C4 111.40(17) . . ?
C12 N6 C4 107.0(3) . . ?
N1 C1 N2 171.8(3) . . ?
N3 C2 N2 171.8(3) . . ?
N4 C3 N5 172.7(3) . . ?
C5 C4 N6 115.4(3) . . ?
C4 C5 C6 112.1(4) . . ?
C7 C6 C5 112.9(6) . . ?
C9 C8 N6 117.0(2) . . ?
C8 C9 C10 108.0(2) . . ?
C11 C10 C9 113.2(2) . . ?
C13 C12 N6 114.5(3) . . ?
C14 C13 C14 118.5(4) 7_575 . ?
C14 C13 C12 120.8(2) 7_575 . ?
C14 C13 C12 120.8(2) . . ?
C15 C14 C13 120.7(3) . . ?
C16 C15 C14 120.1(4) . . ?
C15 C16 C15 120.0(5) 7_575 . ?

loop_
_geom_bond_atom_site_label_1
_geom_bond_atom_site_label_2
_geom_bond_distance
_geom_bond_site_symmetry_2
_geom_bond_publ_flag
Mn1 N4 2.241(2) . ?
Mn1 N4 2.241(2) 5_766 ?
Mn1 N3 2.277(2) 6_657 ?
Mn1 N3 2.277(2) 2_664 ?
Mn1 N1 2.285(2) . ?
Mn1 N1 2.285(2) 5_766 ?
Mn1 Mn1 8.825(3) ? ?
Mn1 Mn1 8.909(3) ? ?
Mn1 Mn1 8.909(3) ? ?
N1 C1 1.147(3) . ?
N2 C1 1.310(4) . ?
N2 C2 1.311(3) . ?
N3 C2 1.146(3) . ?
N3 Mn1 2.277(2) ? ?
N4 C3 1.157(3) . ?
N5 C3 1.313(3) 7_575 ?
N5 C3 1.313(3) . ?
N6 C8 1.533(3) 7_575 ?
N6 C8 1.533(3) . ?
N6 C12 1.542(5) . ?
N6 C4 1.544(5) . ?
C4 C5 1.536(7) . ?
C5 C6 1.536(6) . ?
C6 C7 1.518(10) . ?
C8 C9 1.531(3) . ?
C9 C10 1.536(4) . ?
C10 C11 1.521(4) . ?
C12 C13 1.524(6) . ?
C13 C14 1.405(4) 7_575 ?
C13 C14 1.405(4) . ?
C14 C15 1.399(5) . ?
C15 C16 1.392(5) . ?
C16 C15 1.392(5) 7_575 ?

loop_
_geom_hbond_atom_site_label_D
_geom_hbond_atom_site_label_H
_geom_hbond_atom_site_label_A
_geom_hbond_distance_DH
_geom_hbond_distance_HA
_geom_hbond_distance_DA
_geom_hbond_angle_DHA
_geom_hbond_site_symmetry_A
C8 H8A N5 0.96 2.74 3.543(4) 141.7 .
C9 H9A N2 0.96 2.68 3.492(4) 142.5 1_554
